data_7061314
loop_
_publ_author_name
'Gharpure, Santosh J.'
'Jegadeesan, S.'
'Vishwakarma, Dharmendra S.'

_publ_section_title
;
 Total synthesis of myristinins A--F and
 3&#x2032;-hydroxy-5,7-dimethoxy-4-O-2&#x2032;-cycloflavan by iterative
 generation of o-quinone methides
;
_journal_issue 12
_journal_name_full 'New Journal of Chemistry'
_journal_page_first 5460
_journal_page_last 5463
_journal_paper_doi 10.1039/D2NJ00244B
_journal_volume 46
_journal_year 2022
_chemical_formula_moiety 'C16 H12 O4'
_chemical_formula_sum 'C16 H12 O4'
_chemical_formula_weight 268.25
_space_group_crystal_system monoclinic
_space_group_IT_number 15
_space_group_name_Hall '-C 2yc'
_space_group_name_H-M_alt 'C 1 2/c 1'
_atom_sites_solution_hydrogens geom
_atom_sites_solution_primary dual
_audit_creation_date 2021-01-22
_audit_creation_method
;
Olex2 1.3-ac4
(compiled 2019.04.23 svn.r3594 for Rigaku Oxford Diffraction, GUI svn.r5739)
;
_audit_update_record
;
2021-07-16 deposited with the CCDC.	2022-02-21 downloaded from the CCDC.
;
_cell_angle_alpha 90
_cell_angle_beta 97.267(4)
_cell_angle_gamma 90
_cell_formula_units_Z 16
_cell_length_a 20.0353(7)
_cell_length_b 7.8785(2)
_cell_length_c 31.1858(12)
_cell_measurement_reflns_used 5536
_cell_measurement_temperature 150
_cell_measurement_theta_max 72.6450
_cell_measurement_theta_min 2.8200
_cell_volume 4883.1(3)
_computing_cell_refinement 'CrysAlisPro 1.171.39.46 (Rigaku OD, 2018)'
_computing_data_collection 'CrysAlisPro 1.171.39.46 (Rigaku OD, 2018)'
_computing_data_reduction 'CrysAlisPro 1.171.39.46 (Rigaku OD, 2018)'
_computing_molecular_graphics 'Olex2 (Dolomanov et al., 2009)'
_computing_publication_material 'Olex2 (Dolomanov et al., 2009)'
_computing_structure_refinement 'ShelXL (Sheldrick, 2015)'
_computing_structure_solution 'ShelXT (Sheldrick, 2015)'
_diffrn_ambient_temperature 150
_diffrn_detector 'CCD plate'
_diffrn_measured_fraction_theta_full 0.999
_diffrn_measured_fraction_theta_max 0.976
_diffrn_measurement_details
;
List of Runs (angles in degrees, time in seconds):

  # Type    Start    End  Width  t~exp~   \w     \q     \k     \f   Frames
#--------------------------------------------------------------------------
  1  \w   -191.00 -11.00   1.00    4.00    -- -101.00   0.00 -36.00  180
  2  \w   -122.00  58.00   1.00    4.00    --  -32.00   0.00 -36.00  180
  3  \w   -115.00 -11.00   1.00    4.00    -- -101.00  72.00 108.00  104
  4  \w   -115.00 -11.00   1.00    4.00    -- -101.00  72.00 -36.00  104
  5  \w   -115.00 -15.00   1.00    4.00    -- -101.00  72.00-108.00  100
  6  \w   -111.00 -14.00   1.00    4.00    -- -101.00  72.00-180.00   97
  7  \w   -111.00 -14.00   1.00    4.00    -- -101.00  72.00  36.00   97
  8  \w    -66.00 -15.00   1.00    4.00    --  -32.00  72.00-108.00   51
  9  \w    -51.00 -17.00   1.00    4.00    --  -32.00  72.00  36.00   34
 10  \w   -191.00 -77.00   1.00    4.00    -- -101.00 -72.00 -36.00  114
 11  \w   -191.00 -77.00   1.00    4.00    -- -101.00 -72.00-108.00  114
 12  \w    -36.00  -6.00   1.00    4.00    --  -32.00 -72.00 108.00   30
 13  \w   -189.00-140.00   1.00    4.00    -- -101.00 -72.00-180.00   49
;
_diffrn_measurement_device 'abstract diffractometer'
_diffrn_measurement_device_type 'dtrek-CrysAlisPro-abstract goniometer imported rigaku-d*trek images'
_diffrn_measurement_method '\w scans'
_diffrn_orient_matrix_type 'CrysAlisPro convention (1999,Acta A55,543-557)'
_diffrn_orient_matrix_UB_11 0.0414176000
_diffrn_orient_matrix_UB_12 0.1266524000
_diffrn_orient_matrix_UB_13 0.0301977000
_diffrn_orient_matrix_UB_21 0.0562594000
_diffrn_orient_matrix_UB_22 -0.0048708000
_diffrn_orient_matrix_UB_23 -0.0294077000
_diffrn_orient_matrix_UB_31 -0.0334851000
_diffrn_orient_matrix_UB_32 0.1489004000
_diffrn_orient_matrix_UB_33 -0.0265647000
_diffrn_radiation_monochromator graphite
_diffrn_radiation_probe x-ray
_diffrn_radiation_type 'Cu K\a'
_diffrn_radiation_wavelength 1.54184
_diffrn_reflns_av_R_equivalents 0.1231
_diffrn_reflns_av_unetI/netI 0.0902
_diffrn_reflns_Laue_measured_fraction_full 0.999
_diffrn_reflns_Laue_measured_fraction_max 0.976
_diffrn_reflns_limit_h_max 24
_diffrn_reflns_limit_h_min -24
_diffrn_reflns_limit_k_max 9
_diffrn_reflns_limit_k_min -9
_diffrn_reflns_limit_l_max 35
_diffrn_reflns_limit_l_min -38
_diffrn_reflns_number 20114
_diffrn_reflns_point_group_measured_fraction_full 0.999
_diffrn_reflns_point_group_measured_fraction_max 0.976
_diffrn_reflns_theta_full 67.684
_diffrn_reflns_theta_max 73.139
_diffrn_reflns_theta_min 2.857
_diffrn_source 'fine-focus sealed X-ray tube'
_diffrn_source_type 'Enhance (Cu) X-ray Source'
_exptl_absorpt_coefficient_mu 0.872
_exptl_absorpt_correction_T_max 1.00000
_exptl_absorpt_correction_T_min 0.61685
_exptl_absorpt_correction_type multi-scan
_exptl_absorpt_process_details
;
CrysAlisPro 1.171.39.46 (Rigaku Oxford Diffraction, 2018)
Empirical absorption correction using spherical harmonics,
 implemented in SCALE3 ABSPACK scaling algorithm.
;
_exptl_crystal_colour colourless
_exptl_crystal_colour_primary colourless
_exptl_crystal_density_diffrn 1.460
_exptl_crystal_description block
_exptl_crystal_F_000 2240
_exptl_crystal_size_max 0.15
_exptl_crystal_size_mid 0.108
_exptl_crystal_size_min 0.05
_refine_diff_density_max 0.524
_refine_diff_density_min -0.607
_refine_diff_density_rms 0.148
_refine_ls_extinction_method none
_refine_ls_goodness_of_fit_ref 1.014
_refine_ls_hydrogen_treatment constr
_refine_ls_matrix_type full
_refine_ls_number_parameters 361
_refine_ls_number_reflns 4792
_refine_ls_number_restraints 0
_refine_ls_restrained_S_all 1.014
_refine_ls_R_factor_all 0.1109
_refine_ls_R_factor_gt 0.0745
_refine_ls_shift/su_max 0.000
_refine_ls_shift/su_mean 0.000
_refine_ls_structure_factor_coef Fsqd
_refine_ls_weighting_details 'w=1/[\s^2^(Fo^2^)+(0.1812P)^2^] where P=(Fo^2^+2Fc^2^)/3'
_refine_ls_weighting_scheme calc
_refine_ls_wR_factor_gt 0.2063
_refine_ls_wR_factor_ref 0.2721
_reflns_Friedel_coverage 0.000
_reflns_number_gt 3275
_reflns_number_total 4792
_reflns_threshold_expression 'I > 2\s(I)'
_cod_data_source_file d2nj00244b2.cif
_cod_data_source_block sjg-dsv-11-56_cu
_cod_depositor_comments
;
Adding full bibliography for 7061308--7061314.cif.

2024-12-16
Z value and formula fixed to values more according to usual
chemical conventions.                 miguel
;
_cod_original_formula_sum 'C32 H24 O8'
_cod_original_formula_weight 536.51
_cod_original_formula_moiety '2(C16 H12 O4)'
_cod_original_formula_units_Z 8
_cod_database_code 7061314
_shelx_shelxl_version_number 2014/7
_shelx_space_group_comment
;
The symmetry employed for this shelxl refinement is uniquely defined
by the following loop, which should always be used as a source of
symmetry information in preference to the above space-group names.
They are only intended as comments.
;
_shelx_estimated_absorpt_t_max 0.958
_shelx_estimated_absorpt_t_min 0.880
_reflns_odcompleteness_completeness 97.60
_reflns_odcompleteness_iscentric 1
_reflns_odcompleteness_theta 72.98
_olex2_refinement_description
;
1. Fixed Uiso
 At 1.2 times of:
  All C(H) groups, All C(H,H) groups
2.a Ternary CH refined with riding coordinates:
 C00R(H00R), C00U(H00U), C00W(H00W), C00X(H00X)
2.b Secondary CH2 refined with riding coordinates:
 C00V(H00C,H00D), C00Z(H00A,H00B), C012(H01C,H01D), C014(H01A,H01B)
2.c Aromatic/amide H refined with riding coordinates:
 C00F(H00F), C00G(H00G), C00J(H00J), C00M(H00M), C00N(H00N), C00O(H00O),
 C00S(H00S), C00T(H00T), C00Y(H00Y), C010(H010), C011(H011), C013(H013)
;
_olex2_submission_special_instructions 'No special instructions were received'
_oxdiff_exptl_absorpt_empirical_details
;
Empirical correction (ABSPACK) includes:
- Absorption correction using spherical harmonics
- Frame scaling
- Detector area scaling
;
_oxdiff_exptl_absorpt_empirical_full_max 2.517
_oxdiff_exptl_absorpt_empirical_full_min 0.397

loop_
_space_group_symop_operation_xyz
'x, y, z'
'-x, y, -z+1/2'
'x+1/2, y+1/2, z'
'-x+1/2, y+1/2, -z+1/2'
'-x, -y, -z'
'x, -y, z-1/2'
'-x+1/2, -y+1/2, -z'
'x+1/2, -y+1/2, z-1/2'

loop_
_atom_site_label
_atom_site_type_symbol
_atom_site_fract_x
_atom_site_fract_y
_atom_site_fract_z
_atom_site_U_iso_or_equiv
_atom_site_adp_type
_atom_site_occupancy
_atom_site_site_symmetry_order
_atom_site_calc_flag
_atom_site_refinement_flags_posn
_atom_site_refinement_flags_adp
_atom_site_refinement_flags_occupancy
_atom_site_disorder_assembly
_atom_site_disorder_group
O001 O 0.74429(11) 0.4805(3) 0.37406(7) 0.0335(5) Uani 1 1 d . . . . .
O002 O 0.63969(12) 0.6746(3) 0.49533(8) 0.0424(6) Uani 1 1 d . . . . .
O003 O 0.47762(11) 0.0244(3) 0.32156(7) 0.0368(5) Uani 1 1 d . . . . .
O004 O 0.46728(11) 0.0147(3) 0.43744(8) 0.0346(5) Uani 1 1 d . . . . .
O005 O 0.73303(12) 0.0222(3) 0.41395(9) 0.0431(6) Uani 1 1 d . . . . .
O006 O 0.58707(11) 0.4907(3) 0.29892(8) 0.0375(6) Uani 1 1 d . . . . .
O007 O 0.70226(12) 0.1203(3) 0.47839(8) 0.0442(6) Uani 1 1 d . . . . .
O008 O 0.53302(12) 0.5959(3) 0.46466(8) 0.0438(6) Uani 1 1 d . . . . .
C009 C 0.62403(15) 0.4501(3) 0.37555(11) 0.0317(7) Uani 1 1 d . . . . .
C00A C 0.53249(15) 0.0142(3) 0.42779(11) 0.0310(7) Uani 1 1 d . . . . .
C00B C 0.64313(16) 0.6005(4) 0.45575(11) 0.0324(7) Uani 1 1 d . . . . .
C00C C 0.54921(16) -0.0440(3) 0.38821(10) 0.0304(7) Uani 1 1 d . . . . .
C00D C 0.57916(16) 0.5525(4) 0.43763(11) 0.0338(7) Uani 1 1 d . . . . .
C00E C 0.68755(15) 0.5024(3) 0.39431(11) 0.0304(7) Uani 1 1 d . . . . .
C00F C 0.74082(15) 0.7399(4) 0.29583(10) 0.0333(7) Uani 1 1 d . . . . .
H00F H 0.7879 0.7335 0.3048 0.040 Uiso 1 1 calc R . . . .
C00G C 0.60455(17) 0.7570(4) 0.26798(11) 0.0381(7) Uani 1 1 d . . . . .
H00G H 0.5578 0.7619 0.2581 0.046 Uiso 1 1 calc R . . . .
C00H C 0.69985(14) 0.6056(3) 0.30498(10) 0.0282(6) Uani 1 1 d . . . . .
C00I C 0.41071(14) 0.1507(4) 0.37285(11) 0.0316(7) Uani 1 1 d . . . . .
C00J C 0.37357(15) 0.2912(4) 0.38374(12) 0.0350(7) Uani 1 1 d . . . . .
H00J H 0.3517 0.2880 0.4091 0.042 Uiso 1 1 calc R . . . .
C00K C 0.66346(15) 0.0146(3) 0.41311(11) 0.0311(7) Uani 1 1 d . . . . .
C00L C 0.63142(15) 0.6160(4) 0.29099(10) 0.0317(7) Uani 1 1 d . . . . .
C00M C 0.58079(15) 0.0737(4) 0.46082(11) 0.0333(7) Uani 1 1 d . . . . .
H00M H 0.5691 0.1124 0.4878 0.040 Uiso 1 1 calc R . . . .
C00N C 0.56821(15) 0.4779(4) 0.39791(11) 0.0332(7) Uani 1 1 d . . . . .
H00N H 0.5242 0.4456 0.3857 0.040 Uiso 1 1 calc R . . . .
C00O C 0.61708(16) -0.0457(4) 0.38089(11) 0.0330(7) Uani 1 1 d . . . . .
H00O H 0.6301 -0.0872 0.3546 0.040 Uiso 1 1 calc R . . . .
C00P C 0.64607(16) 0.0724(4) 0.45168(11) 0.0332(7) Uani 1 1 d . . . . .
C00Q C 0.44093(15) 0.1571(4) 0.33534(11) 0.0318(7) Uani 1 1 d . . . . .
C00R C 0.41613(16) -0.0056(4) 0.40070(11) 0.0342(7) Uani 1 1 d . . . . .
H00R H 0.3718 -0.0262 0.4114 0.041 Uiso 1 1 calc R . . . .
C00S C 0.69850(16) 0.5781(4) 0.43515(11) 0.0324(7) Uani 1 1 d . . . . .
H00S H 0.7421 0.6121 0.4478 0.039 Uiso 1 1 calc R . . . .
C00T C 0.43501(16) 0.3020(4) 0.30892(11) 0.0388(8) Uani 1 1 d . . . . .
H00T H 0.4555 0.3057 0.2831 0.047 Uiso 1 1 calc R . . . .
C00U C 0.49528(17) -0.1069(4) 0.35400(12) 0.0360(7) Uani 1 1 d . . . . .
H00U H 0.5126 -0.2084 0.3396 0.043 Uiso 1 1 calc R . . . .
C00V C 0.43334(17) -0.1580(4) 0.37446(12) 0.0384(8) Uani 1 1 d . . . . .
H00C H 0.3956 -0.1857 0.3519 0.046 Uiso 1 1 calc R . . . .
H00D H 0.4430 -0.2584 0.3933 0.046 Uiso 1 1 calc R . . . .
C00W C 0.72978(16) 0.4499(4) 0.32826(11) 0.0339(7) Uani 1 1 d . . . . .
H00W H 0.7727 0.4210 0.3167 0.041 Uiso 1 1 calc R . . . .
C00X C 0.61517(17) 0.3676(4) 0.33185(11) 0.0355(7) Uani 1 1 d . . . . .
H00X H 0.5833 0.2701 0.3322 0.043 Uiso 1 1 calc R . . . .
C00Y C 0.36839(16) 0.4347(4) 0.35798(12) 0.0386(8) Uani 1 1 d . . . . .
H00Y H 0.3436 0.5301 0.3659 0.046 Uiso 1 1 calc R . . . .
C00Z C 0.68167(17) 0.3027(4) 0.31971(12) 0.0389(8) Uani 1 1 d . . . . .
H00A H 0.6976 0.2035 0.3376 0.047 Uiso 1 1 calc R . . . .
H00B H 0.6771 0.2693 0.2889 0.047 Uiso 1 1 calc R . . . .
C010 C 0.71492(18) 0.8814(4) 0.27409(11) 0.0389(8) Uani 1 1 d . . . . .
H010 H 0.7437 0.9730 0.2690 0.047 Uiso 1 1 calc R . . . .
C011 C 0.39879(17) 0.4395(4) 0.32127(12) 0.0409(8) Uani 1 1 d . . . . .
H011 H 0.3951 0.5388 0.3039 0.049 Uiso 1 1 calc R . . . .
C012 C 0.75507(16) 0.1203(4) 0.45130(13) 0.0411(8) Uani 1 1 d . . . . .
H01C H 0.7650 0.2379 0.4429 0.049 Uiso 1 1 calc R . . . .
H01D H 0.7965 0.0706 0.4670 0.049 Uiso 1 1 calc R . . . .
C013 C 0.64639(19) 0.8906(4) 0.25949(12) 0.0408(8) Uani 1 1 d . . . . .
H013 H 0.6284 0.9873 0.2439 0.049 Uiso 1 1 calc R . . . .
C014 C 0.57188(19) 0.6533(5) 0.50341(13) 0.0482(9) Uani 1 1 d . . . . .
H01A H 0.5538 0.7624 0.5126 0.058 Uiso 1 1 calc R . . . .
H01B H 0.5697 0.5692 0.5268 0.058 Uiso 1 1 calc R . . . .

loop_
_atom_site_aniso_label
_atom_site_aniso_U_11
_atom_site_aniso_U_22
_atom_site_aniso_U_33
_atom_site_aniso_U_23
_atom_site_aniso_U_13
_atom_site_aniso_U_12
O001 0.0279(11) 0.0355(11) 0.0370(13) 0.0045(9) 0.0041(9) 0.0016(8)
O002 0.0462(13) 0.0441(12) 0.0368(13) -0.0060(10) 0.0051(11) 0.0038(10)
O003 0.0369(12) 0.0396(11) 0.0329(13) -0.0019(9) 0.0002(10) 0.0013(9)
O004 0.0283(11) 0.0377(11) 0.0378(13) 0.0030(9) 0.0046(9) 0.0000(8)
O005 0.0303(12) 0.0466(13) 0.0520(15) -0.0039(11) 0.0040(11) -0.0007(9)
O006 0.0322(12) 0.0419(12) 0.0379(13) 0.0009(10) 0.0022(10) -0.0078(9)
O007 0.0356(12) 0.0531(14) 0.0427(14) -0.0045(11) 0.0005(11) -0.0026(10)
O008 0.0383(12) 0.0562(14) 0.0383(14) -0.0051(11) 0.0101(11) 0.0054(10)
C009 0.0308(15) 0.0264(13) 0.0386(18) 0.0030(12) 0.0069(13) -0.0013(11)
C00A 0.0305(15) 0.0260(13) 0.0366(17) 0.0042(12) 0.0054(13) 0.0015(11)
C00B 0.0359(16) 0.0263(13) 0.0341(17) 0.0039(12) 0.0007(13) 0.0035(11)
C00C 0.0342(15) 0.0207(12) 0.0362(17) -0.0001(12) 0.0042(13) -0.0010(11)
C00D 0.0324(15) 0.0284(14) 0.0413(18) 0.0034(13) 0.0080(14) 0.0000(11)
C00E 0.0298(15) 0.0258(13) 0.0357(17) 0.0089(12) 0.0049(13) 0.0010(11)
C00F 0.0322(15) 0.0318(14) 0.0350(17) -0.0031(13) 0.0009(12) -0.0039(12)
C00G 0.0364(16) 0.0417(16) 0.0353(18) -0.0025(14) 0.0012(13) 0.0087(13)
C00H 0.0297(14) 0.0260(14) 0.0290(15) -0.0019(11) 0.0034(12) 0.0006(11)
C00I 0.0251(13) 0.0294(14) 0.0393(17) 0.0014(13) 0.0004(12) -0.0054(11)
C00J 0.0308(14) 0.0293(14) 0.0435(18) 0.0013(13) -0.0013(13) -0.0038(12)
C00K 0.0294(15) 0.0279(13) 0.0357(17) 0.0004(12) 0.0025(13) 0.0021(11)
C00L 0.0315(15) 0.0323(15) 0.0311(16) -0.0038(12) 0.0031(13) 0.0004(11)
C00M 0.0326(16) 0.0328(14) 0.0349(17) -0.0006(13) 0.0057(13) 0.0004(12)
C00N 0.0272(15) 0.0325(14) 0.0400(18) 0.0007(13) 0.0047(13) -0.0054(11)
C00O 0.0371(16) 0.0255(13) 0.0376(17) 0.0007(13) 0.0095(14) 0.0013(11)
C00P 0.0310(15) 0.0315(14) 0.0363(17) 0.0022(13) 0.0003(13) 0.0000(11)
C00Q 0.0292(14) 0.0273(13) 0.0372(17) -0.0016(12) -0.0034(13) -0.0047(11)
C00R 0.0291(15) 0.0298(14) 0.0428(19) 0.0007(13) 0.0006(14) -0.0035(12)
C00S 0.0333(15) 0.0292(13) 0.0340(17) 0.0041(12) 0.0012(13) -0.0022(12)
C00T 0.0369(16) 0.0408(17) 0.0370(18) 0.0043(14) -0.0018(14) -0.0115(13)
C00U 0.0359(16) 0.0276(14) 0.0440(19) -0.0053(13) 0.0033(14) -0.0005(12)
C00V 0.0363(16) 0.0274(15) 0.050(2) 0.0017(14) 0.0003(15) -0.0041(12)
C00W 0.0329(15) 0.0296(14) 0.0409(18) 0.0038(13) 0.0110(14) 0.0025(11)
C00X 0.0415(17) 0.0275(14) 0.0378(18) -0.0011(13) 0.0055(14) -0.0090(12)
C00Y 0.0353(16) 0.0281(15) 0.051(2) -0.0018(14) -0.0015(15) -0.0050(12)
C00Z 0.0471(18) 0.0225(13) 0.049(2) -0.0010(13) 0.0138(16) 0.0007(12)
C010 0.0515(19) 0.0231(13) 0.0416(19) -0.0014(13) 0.0034(15) -0.0052(13)
C011 0.0403(18) 0.0320(16) 0.047(2) 0.0091(14) -0.0067(16) -0.0080(13)
C012 0.0282(15) 0.0421(17) 0.051(2) -0.0008(15) -0.0046(14) -0.0036(13)
C013 0.055(2) 0.0298(15) 0.0374(18) 0.0044(13) 0.0061(16) 0.0097(14)
C014 0.050(2) 0.0498(19) 0.047(2) -0.0078(17) 0.0140(18) -0.0049(16)

loop_
_atom_type_symbol
_atom_type_description
_atom_type_scat_dispersion_real
_atom_type_scat_dispersion_imag
_atom_type_scat_source
C C 0.0181 0.0091 'International Tables Vol C Tables 4.2.6.8 and 6.1.1.4'
H H 0.0000 0.0000 'International Tables Vol C Tables 4.2.6.8 and 6.1.1.4'
O O 0.0492 0.0322 'International Tables Vol C Tables 4.2.6.8 and 6.1.1.4'

loop_
_geom_angle_atom_site_label_1
_geom_angle_atom_site_label_2
_geom_angle_atom_site_label_3
_geom_angle
_geom_angle_site_symmetry_1
_geom_angle_site_symmetry_3
_geom_angle_publ_flag
C00E O001 C00W 113.6(2) . . ?
C00B O002 C014 105.4(3) . . ?
C00Q O003 C00U 114.5(2) . . ?
C00A O004 C00R 115.0(3) . . ?
C00K O005 C012 104.2(2) . . ?
C00L O006 C00X 113.6(2) . . ?
C00P O007 C012 104.7(3) . . ?
C00D O008 C014 105.2(3) . . ?
C00E C009 C00N 119.1(3) . . ?
C00E C009 C00X 120.4(3) . . ?
C00N C009 C00X 120.5(3) . . ?
O004 C00A C00C 122.3(3) . . ?
O004 C00A C00M 115.1(3) . . ?
C00C C00A C00M 122.6(3) . . ?
O002 C00B C00D 109.5(3) . . ?
C00S C00B O002 127.9(3) . . ?
C00S C00B C00D 122.6(3) . . ?
C00A C00C C00O 119.4(3) . . ?
C00A C00C C00U 120.3(3) . . ?
C00O C00C C00U 120.3(3) . . ?
O008 C00D C00B 110.0(3) . . ?
C00N C00D O008 128.5(3) . . ?
C00N C00D C00B 121.5(3) . . ?
O001 C00E C009 122.2(3) . . ?
O001 C00E C00S 115.3(3) . . ?
C009 C00E C00S 122.5(3) . . ?
C00H C00F H00F 119.2 . . ?
C010 C00F H00F 119.2 . . ?
C010 C00F C00H 121.5(3) . . ?
C00L C00G H00G 120.1 . . ?
C013 C00G H00G 120.1 . . ?
C013 C00G C00L 119.9(3) . . ?
C00F C00H C00W 120.5(3) . . ?
C00L C00H C00F 118.4(3) . . ?
C00L C00H C00W 121.0(3) . . ?
C00J C00I C00R 120.6(3) . . ?
C00Q C00I C00J 118.6(3) . . ?
C00Q C00I C00R 120.7(3) . . ?
C00I C00J H00J 119.7 . . ?
C00Y C00J C00I 120.6(3) . . ?
C00Y C00J H00J 119.7 . . ?
C00O C00K O005 128.0(3) . . ?
C00O C00K C00P 122.4(3) . . ?
C00P C00K O005 109.5(3) . . ?
O006 C00L C00G 116.7(3) . . ?
O006 C00L C00H 122.5(3) . . ?
C00H C00L C00G 120.7(3) . . ?
C00A C00M H00M 122.2 . . ?
C00P C00M C00A 115.6(3) . . ?
C00P C00M H00M 122.2 . . ?
C009 C00N H00N 121.0 . . ?
C00D C00N C009 118.0(3) . . ?
C00D C00N H00N 121.0 . . ?
C00C C00O H00O 121.3 . . ?
C00K C00O C00C 117.3(3) . . ?
C00K C00O H00O 121.3 . . ?
O007 C00P C00K 110.2(3) . . ?
O007 C00P C00M 127.2(3) . . ?
C00K C00P C00M 122.6(3) . . ?
O003 C00Q C00I 122.9(3) . . ?
O003 C00Q C00T 116.3(3) . . ?
C00I C00Q C00T 120.8(3) . . ?
O004 C00R C00I 111.1(2) . . ?
O004 C00R H00R 108.9 . . ?
O004 C00R C00V 109.2(3) . . ?
C00I C00R H00R 108.9 . . ?
C00I C00R C00V 110.0(3) . . ?
C00V C00R H00R 108.9 . . ?
C00B C00S C00E 116.2(3) . . ?
C00B C00S H00S 121.9 . . ?
C00E C00S H00S 121.9 . . ?
C00Q C00T H00T 120.6 . . ?
C011 C00T C00Q 118.8(3) . . ?
C011 C00T H00T 120.6 . . ?
O003 C00U C00C 110.4(2) . . ?
O003 C00U H00U 108.9 . . ?
O003 C00U C00V 109.9(3) . . ?
C00C C00U H00U 108.9 . . ?
C00C C00U C00V 109.9(3) . . ?
C00V C00U H00U 108.9 . . ?
C00R C00V C00U 105.7(2) . . ?
C00R C00V H00C 110.6 . . ?
C00R C00V H00D 110.6 . . ?
C00U C00V H00C 110.6 . . ?
C00U C00V H00D 110.6 . . ?
H00C C00V H00D 108.7 . . ?
O001 C00W C00H 111.0(2) . . ?
O001 C00W H00W 108.7 . . ?
O001 C00W C00Z 110.3(3) . . ?
C00H C00W H00W 108.7 . . ?
C00H C00W C00Z 109.5(3) . . ?
C00Z C00W H00W 108.7 . . ?
O006 C00X C009 109.8(2) . . ?
O006 C00X H00X 109.0 . . ?
O006 C00X C00Z 108.6(3) . . ?
C009 C00X H00X 109.0 . . ?
C009 C00X C00Z 111.4(3) . . ?
C00Z C00X H00X 109.0 . . ?
C00J C00Y H00Y 120.0 . . ?
C011 C00Y C00J 120.1(3) . . ?
C011 C00Y H00Y 120.0 . . ?
C00W C00Z C00X 104.9(2) . . ?
C00W C00Z H00A 110.8 . . ?
C00W C00Z H00B 110.8 . . ?
C00X C00Z H00A 110.8 . . ?
C00X C00Z H00B 110.8 . . ?
H00A C00Z H00B 108.8 . . ?
C00F C010 H010 120.0 . . ?
C00F C010 C013 120.0(3) . . ?
C013 C010 H010 120.0 . . ?
C00T C011 H011 119.4 . . ?
C00Y C011 C00T 121.1(3) . . ?
C00Y C011 H011 119.4 . . ?
O005 C012 O007 107.9(2) . . ?
O005 C012 H01C 110.1 . . ?
O005 C012 H01D 110.1 . . ?
O007 C012 H01C 110.1 . . ?
O007 C012 H01D 110.1 . . ?
H01C C012 H01D 108.4 . . ?
C00G C013 C010 119.4(3) . . ?
C00G C013 H013 120.3 . . ?
C010 C013 H013 120.3 . . ?
O002 C014 O008 108.6(3) . . ?
O002 C014 H01A 110.0 . . ?
O002 C014 H01B 110.0 . . ?
O008 C014 H01A 110.0 . . ?
O008 C014 H01B 110.0 . . ?
H01A C014 H01B 108.4 . . ?

loop_
_geom_bond_atom_site_label_1
_geom_bond_atom_site_label_2
_geom_bond_distance
_geom_bond_site_symmetry_2
_geom_bond_publ_flag
O001 C00E 1.379(3) . ?
O001 C00W 1.441(4) . ?
O002 C00B 1.375(4) . ?
O002 C014 1.423(4) . ?
O003 C00Q 1.378(4) . ?
O003 C00U 1.459(4) . ?
O004 C00A 1.377(4) . ?
O004 C00R 1.446(4) . ?
O005 C00K 1.392(4) . ?
O005 C012 1.421(4) . ?
O006 C00L 1.372(4) . ?
O006 C00X 1.472(4) . ?
O007 C00P 1.366(4) . ?
O007 C012 1.435(4) . ?
O008 C00D 1.371(4) . ?
O008 C014 1.426(5) . ?
C009 C00E 1.394(4) . ?
C009 C00N 1.408(4) . ?
C009 C00X 1.500(5) . ?
C00A C00C 1.396(4) . ?
C00A C00M 1.402(5) . ?
C00B C00D 1.386(5) . ?
C00B C00S 1.362(4) . ?
C00C C00O 1.407(4) . ?
C00C C00U 1.503(5) . ?
C00D C00N 1.364(5) . ?
C00E C00S 1.399(5) . ?
C00F H00F 0.9500 . ?
C00F C00H 1.391(4) . ?
C00F C010 1.372(5) . ?
C00G H00G 0.9500 . ?
C00G C00L 1.393(5) . ?
C00G C013 1.392(5) . ?
C00H C00L 1.388(4) . ?
C00H C00W 1.510(4) . ?
C00I C00J 1.400(4) . ?
C00I C00Q 1.384(4) . ?
C00I C00R 1.503(4) . ?
C00J H00J 0.9500 . ?
C00J C00Y 1.383(5) . ?
C00K C00O 1.365(5) . ?
C00K C00P 1.371(4) . ?
C00M H00M 0.9500 . ?
C00M C00P 1.373(4) . ?
C00N H00N 0.9500 . ?
C00O H00O 0.9500 . ?
C00Q C00T 1.404(4) . ?
C00R H00R 1.0000 . ?
C00R C00V 1.517(4) . ?
C00S H00S 0.9500 . ?
C00T H00T 0.9500 . ?
C00T C011 1.385(5) . ?
C00U H00U 1.0000 . ?
C00U C00V 1.520(4) . ?
C00V H00C 0.9900 . ?
C00V H00D 0.9900 . ?
C00W H00W 1.0000 . ?
C00W C00Z 1.510(4) . ?
C00X H00X 1.0000 . ?
C00X C00Z 1.519(4) . ?
C00Y H00Y 0.9500 . ?
C00Y C011 1.364(5) . ?
C00Z H00A 0.9900 . ?
C00Z H00B 0.9900 . ?
C010 H010 0.9500 . ?
C010 C013 1.393(5) . ?
C011 H011 0.9500 . ?
C012 H01C 0.9900 . ?
C012 H01D 0.9900 . ?
C013 H013 0.9500 . ?
C014 H01A 0.9900 . ?
C014 H01B 0.9900 . ?
